data_2212831
loop_
_publ_author_name
'P\'erez-Mayoral, E.'
'Soriano, E.'
'Pacheco-Torres, J.'
'Ballesteros, P.'

_publ_section_title
;
 Dimethyl
 (2<i>E</i>)-2-(4-nitro-1<i>H</i>-imidazol-1-yl)but-2-enedioate
;
_journal_coeditor_code CV2200
_journal_issue 4
_journal_name_full 'Acta Crystallographica Section E'
_journal_page_first o1790
_journal_page_last o1791
_journal_paper_doi 10.1107/S160053680701121X
_journal_volume 63
_journal_year 2007
_chemical_formula_iupac 'C9 H9 N3 O6'
_chemical_formula_moiety 'C9 H9 N3 O6'
_chemical_formula_sum 'C9 H9 N3 O6'
_chemical_formula_weight 255.19
_chemical_name_systematic
;
Dimethyl (2E)-2-(4-nitro-1H-imidazol-1-yl)but-2-enedioate
;
_space_group_IT_number 2
_symmetry_cell_setting triclinic
_symmetry_space_group_name_Hall '-P 1'
_symmetry_space_group_name_H-M 'P -1'
_atom_sites_solution_hydrogens geom
_atom_sites_solution_primary direct
_atom_sites_solution_secondary difmap
_audit_creation_method SHELXL-97
_cell_angle_alpha 104.9310(10)
_cell_angle_beta 96.3300(10)
_cell_angle_gamma 100.0340(10)
_cell_formula_units_Z 2
_cell_length_a 4.77040(10)
_cell_length_b 10.50200(10)
_cell_length_c 11.28730(10)
_cell_measurement_reflns_used 3781
_cell_measurement_temperature 100(2)
_cell_measurement_theta_max 68.217
_cell_measurement_theta_min 4.108
_cell_volume 530.829(14)
_computing_cell_refinement 'SAINT-Plus-NT (Bruker, 2001)'
_computing_data_collection 'SMART (Bruker, 2001)'
_computing_data_reduction SAINT-Plus-NT
_computing_molecular_graphics 'SHELXTL-NT  (Bruker, 2000)'
_computing_publication_material SHELXTL-NT
_computing_structure_refinement 'SHELXL97 (Sheldrick, 1997)'
_computing_structure_solution 'SHELXS97 (Sheldrick, 1997)'
_diffrn_ambient_temperature 100(2)
_diffrn_measured_fraction_theta_full 0.947
_diffrn_measured_fraction_theta_max 0.947
_diffrn_measurement_device_type 'Bruker SMART CCD area-detector'
_diffrn_measurement_method '\f and \w'
_diffrn_radiation_monochromator graphite
_diffrn_radiation_source 'fine-focus sealed tube'
_diffrn_radiation_type CuK\a
_diffrn_radiation_wavelength 1.54178
_diffrn_reflns_av_R_equivalents 0.0126
_diffrn_reflns_av_sigmaI/netI 0.0148
_diffrn_reflns_limit_h_max 5
_diffrn_reflns_limit_h_min -5
_diffrn_reflns_limit_k_max 12
_diffrn_reflns_limit_k_min -12
_diffrn_reflns_limit_l_max 13
_diffrn_reflns_limit_l_min -13
_diffrn_reflns_number 4928
_diffrn_reflns_theta_full 68.21
_diffrn_reflns_theta_max 68.21
_diffrn_reflns_theta_min 4.11
_diffrn_standards_decay_% 0
_diffrn_standards_interval_count 0
_diffrn_standards_number 0
_exptl_absorpt_coefficient_mu 1.190
_exptl_absorpt_correction_T_max 0.867
_exptl_absorpt_correction_T_min 0.692
_exptl_absorpt_correction_type multi-scan
_exptl_absorpt_process_details '(SADABS; Sheldrick, 2001)'
_exptl_crystal_colour colourless
_exptl_crystal_density_diffrn 1.597
_exptl_crystal_density_method 'not measured'
_exptl_crystal_description prism
_exptl_crystal_F_000 264
_exptl_crystal_size_max 0.35
_exptl_crystal_size_mid 0.30
_exptl_crystal_size_min 0.12
_refine_diff_density_max 0.215
_refine_diff_density_min -0.201
_refine_ls_extinction_coef 0.0046(9)
_refine_ls_extinction_expression Fc^*^=kFc[1+0.001xFc^2^\l^3^/sin(2\q)]^-1/4^
_refine_ls_extinction_method SHELXL97
_refine_ls_goodness_of_fit_ref 1.030
_refine_ls_hydrogen_treatment refall
_refine_ls_matrix_type full
_refine_ls_number_parameters 200
_refine_ls_number_reflns 1846
_refine_ls_number_restraints 0
_refine_ls_restrained_S_all 1.030
_refine_ls_R_factor_all 0.0294
_refine_ls_R_factor_gt 0.0282
_refine_ls_shift/su_max 0.000
_refine_ls_shift/su_mean 0.000
_refine_ls_structure_factor_coef Fsqd
_refine_ls_weighting_details 'calc w=1/[\s^2^(Fo^2^)+(0.051P)^2^+0.1508P] where P=(Fo^2^+2Fc^2^)/3'
_refine_ls_weighting_scheme calc
_refine_ls_wR_factor_gt 0.0780
_refine_ls_wR_factor_ref 0.0792
_reflns_number_gt 1752
_reflns_number_total 1846
_reflns_threshold_expression I>2\s(I)
_cod_data_source_file cv2200.cif
_cod_data_source_block I
_cod_original_cell_volume 530.828(13)
_cod_database_code 2212831
_cod_database_fobs_code 2212831

loop_
_symmetry_equiv_pos_as_xyz
'x, y, z'
'-x, -y, -z'

loop_
_atom_site_type_symbol
_atom_site_label
_atom_site_fract_x
_atom_site_fract_y
_atom_site_fract_z
_atom_site_U_iso_or_equiv
_atom_site_adp_type
_atom_site_calc_flag
_atom_site_occupancy
C C1 0.1700(2) 0.38551(11) 0.19217(10) 0.0161(3) Uani d 1
C C2 0.3147(2) 0.50023(11) 0.17376(10) 0.0162(3) Uani d 1
C C3 0.5335(3) 0.44767(11) 0.33258(11) 0.0175(3) Uani d 1
C C4 0.7794(2) 0.65440(11) 0.28152(10) 0.0152(2) Uani d 1
C C5 0.8180(2) 0.71553(11) 0.19278(10) 0.0165(3) Uani d 1
C C6 1.0720(2) 0.82595(11) 0.20908(10) 0.0160(3) Uani d 1
C C7 1.2768(3) 1.00387(12) 0.13513(12) 0.0204(3) Uani d 1
C C8 0.9775(2) 0.69715(11) 0.40549(10) 0.0160(3) Uani d 1
C C9 1.1740(3) 0.87724(14) 0.58268(12) 0.0268(3) Uani d 1
N N1 -0.0990(2) 0.30561(9) 0.11932(9) 0.0169(2) Uani d 1
N N2 0.3031(2) 0.35152(10) 0.28957(9) 0.0183(2) Uani d 1
N N3 0.5529(2) 0.54118(9) 0.26479(8) 0.0150(2) Uani d 1
O O1 -0.21413(19) 0.34984(9) 0.03896(8) 0.0221(2) Uani d 1
O O2 -0.20049(19) 0.19975(8) 0.13956(8) 0.0232(2) Uani d 1
O O3 1.03086(18) 0.89764(8) 0.12910(7) 0.0187(2) Uani d 1
O O4 1.29029(18) 0.84583(9) 0.28240(8) 0.0226(2) Uani d 1
O O5 0.96040(18) 0.81862(8) 0.47006(7) 0.0201(2) Uani d 1
O O6 1.12434(18) 0.62581(8) 0.43763(7) 0.0208(2) Uani d 1
H H2 0.271(3) 0.5458(15) 0.1152(14) 0.023(4) Uiso d 1
H H3 0.676(3) 0.4536(14) 0.4001(14) 0.020(3) Uiso d 1
H H5 0.685(3) 0.6901(14) 0.1131(14) 0.018(3) Uiso d 1
H H7A 1.296(3) 1.0735(16) 0.2121(15) 0.027(4) Uiso d 1
H H7B 1.444(4) 0.9654(16) 0.1266(15) 0.028(4) Uiso d 1
H H7C 1.227(3) 1.0362(15) 0.0662(14) 0.023(4) Uiso d 1
H H9A 1.139(4) 0.8318(18) 0.6427(17) 0.041(5) Uiso d 1
H H9B 1.159(4) 0.9681(18) 0.6085(16) 0.033(4) Uiso d 1
H H9C 1.365(4) 0.8709(17) 0.5631(16) 0.035(4) Uiso d 1

loop_
_atom_site_aniso_label
_atom_site_aniso_U_11
_atom_site_aniso_U_22
_atom_site_aniso_U_33
_atom_site_aniso_U_12
_atom_site_aniso_U_13
_atom_site_aniso_U_23
C1 0.0155(6) 0.0172(5) 0.0148(5) 0.0019(4) 0.0024(4) 0.0040(4)
C2 0.0158(6) 0.0186(6) 0.0144(5) 0.0036(4) 0.0021(4) 0.0055(4)
C3 0.0189(6) 0.0188(6) 0.0158(5) 0.0034(4) 0.0015(5) 0.0072(4)
C4 0.0135(6) 0.0152(5) 0.0169(5) 0.0036(4) 0.0026(4) 0.0041(4)
C5 0.0155(6) 0.0177(6) 0.0156(6) 0.0024(4) 0.0007(4) 0.0051(4)
C6 0.0170(6) 0.0170(6) 0.0143(5) 0.0036(4) 0.0038(5) 0.0044(4)
C7 0.0196(6) 0.0183(6) 0.0222(6) -0.0025(5) 0.0020(5) 0.0089(5)
C8 0.0151(6) 0.0182(6) 0.0150(5) -0.0001(4) 0.0034(4) 0.0069(4)
C9 0.0341(8) 0.0237(7) 0.0163(6) 0.0000(5) -0.0044(5) 0.0023(5)
N1 0.0169(5) 0.0182(5) 0.0148(5) 0.0012(4) 0.0037(4) 0.0043(4)
N2 0.0191(5) 0.0186(5) 0.0176(5) 0.0022(4) 0.0025(4) 0.0073(4)
N3 0.0145(5) 0.0157(5) 0.0143(5) 0.0012(4) 0.0015(4) 0.0053(4)
O1 0.0212(5) 0.0253(5) 0.0194(4) 0.0024(3) -0.0017(3) 0.0092(3)
O2 0.0241(5) 0.0206(4) 0.0225(5) -0.0041(3) 0.0034(4) 0.0080(3)
O3 0.0170(4) 0.0192(4) 0.0197(4) -0.0012(3) 0.0003(3) 0.0096(3)
O4 0.0174(5) 0.0273(5) 0.0225(4) -0.0005(3) -0.0014(4) 0.0112(4)
O5 0.0247(5) 0.0183(4) 0.0154(4) 0.0032(3) 0.0003(3) 0.0033(3)
O6 0.0209(5) 0.0222(4) 0.0199(4) 0.0047(3) -0.0003(3) 0.0081(3)

loop_
_atom_type_symbol
_atom_type_description
_atom_type_scat_dispersion_real
_atom_type_scat_dispersion_imag
_atom_type_scat_source
C C 0.0181 0.0091 'International Tables Vol C Tables 4.2.6.8 and 6.1.1.4'
H H 0.0000 0.0000 'International Tables Vol C Tables 4.2.6.8 and 6.1.1.4'
N N 0.0311 0.0180 'International Tables Vol C Tables 4.2.6.8 and 6.1.1.4'
O O 0.0492 0.0322 'International Tables Vol C Tables 4.2.6.8 and 6.1.1.4'

loop_
_geom_angle_atom_site_label_1
_geom_angle_atom_site_label_2
_geom_angle_atom_site_label_3
_geom_angle
C2 C1 N2 113.53(10)
C2 C1 N1 124.78(10)
N2 C1 N1 121.68(10)
C1 C2 N3 104.03(10)
C1 C2 H2 130.9(9)
N3 C2 H2 125.1(10)
N2 C3 N3 112.07(10)
N2 C3 H3 125.3(9)
N3 C3 H3 122.6(9)
C5 C4 N3 122.10(10)
C5 C4 C8 123.00(10)
N3 C4 C8 114.87(9)
C4 C5 C6 120.67(11)
C4 C5 H5 123.2(8)
C6 C5 H5 116.1(8)
O4 C6 O3 124.54(11)
O4 C6 C5 124.46(11)
O3 C6 C5 110.96(10)
O3 C7 H7A 108.2(10)
O3 C7 H7B 108.8(10)
H7A C7 H7B 113.5(13)
O3 C7 H7C 104.5(9)
H7A C7 H7C 110.7(13)
H7B C7 H7C 110.6(13)
O6 C8 O5 126.61(10)
O6 C8 C4 122.68(10)
O5 C8 C4 110.70(9)
O5 C9 H9A 111.4(11)
O5 C9 H9B 104.4(10)
H9A C9 H9B 113.0(15)
O5 C9 H9C 109.6(10)
H9A C9 H9C 108.1(15)
H9B C9 H9C 110.3(15)
O2 N1 O1 124.03(10)
O2 N1 C1 118.96(10)
O1 N1 C1 117.01(9)
C3 N2 C1 103.58(9)
C2 N3 C3 106.79(10)
C2 N3 C4 125.78(10)
C3 N3 C4 127.38(10)
C6 O3 C7 114.25(9)
C8 O5 C9 114.86(10)

loop_
_geom_bond_atom_site_label_1
_geom_bond_atom_site_label_2
_geom_bond_distance
C1 C2 1.3571(16)
C1 N2 1.3661(15)
C1 N1 1.4366(15)
C2 N3 1.3699(15)
C2 H2 0.937(16)
C3 N2 1.3062(15)
C3 N3 1.3892(15)
C3 H3 0.944(16)
C4 C5 1.3343(16)
C4 N3 1.4172(15)
C4 C8 1.5129(16)
C5 C6 1.4827(16)
C5 H5 0.986(15)
C6 O4 1.2074(15)
C6 O3 1.3353(14)
C7 O3 1.4535(14)
C7 H7A 0.964(17)
C7 H7B 0.960(17)
C7 H7C 0.949(16)
C8 O6 1.2045(14)
C8 O5 1.3172(14)
C9 O5 1.4578(15)
C9 H9A 0.937(19)
C9 H9B 0.942(18)
C9 H9C 0.970(18)
N1 O2 1.2208(13)
N1 O1 1.2394(13)

loop_
_geom_hbond_atom_site_label_D
_geom_hbond_atom_site_label_H
_geom_hbond_atom_site_label_A
_geom_hbond_site_symmetry_A
_geom_hbond_distance_DH
_geom_hbond_distance_HA
_geom_hbond_distance_DA
_geom_hbond_angle_DHA
_geom_hbond_publ_flag
C2 H2 O1 2_565 0.936(16) 2.299(16) 3.2298(15) 172.7(13) yes
C3 H3 O6 2_766 0.945(15) 2.374(15) 3.2440(15) 152.9(13) yes

loop_
_geom_torsion_atom_site_label_1
_geom_torsion_atom_site_label_2
_geom_torsion_atom_site_label_3
_geom_torsion_atom_site_label_4
_geom_torsion
N2 C1 C2 N3 -0.03(13)
N1 C1 C2 N3 179.28(10)
N3 C4 C5 C6 -174.53(9)
C8 C4 C5 C6 3.54(17)
C4 C5 C6 O4 19.57(17)
C4 C5 C6 O3 -162.47(10)
C5 C4 C8 O6 -115.07(13)
N3 C4 C8 O6 63.12(14)
C5 C4 C8 O5 65.79(14)
N3 C4 C8 O5 -116.02(10)
C2 C1 N1 O2 175.51(10)
N2 C1 N1 O2 -5.23(16)
C2 C1 N1 O1 -4.57(16)
N2 C1 N1 O1 174.68(9)
N3 C3 N2 C1 -0.62(12)
C2 C1 N2 C3 0.40(13)
N1 C1 N2 C3 -178.93(10)
C1 C2 N3 C3 -0.34(11)
C1 C2 N3 C4 177.20(10)
N2 C3 N3 C2 0.64(13)
N2 C3 N3 C4 -176.86(10)
C5 C4 N3 C2 -15.99(17)
C8 C4 N3 C2 165.80(10)
C5 C4 N3 C3 161.05(11)
C8 C4 N3 C3 -17.16(15)
O4 C6 O3 C7 0.87(16)
C5 C6 O3 C7 -177.09(9)
O6 C8 O5 C9 9.68(16)
C4 C8 O5 C9 -171.23(10)

loop_
_cod_related_entry_id
_cod_related_entry_database
_cod_related_entry_code
1 ChemSpider 21185385
